data_2217193
loop_
_publ_author_name
'S. Etti'
'G. Shanthi'
'G. Shanmugam'
'P. T. Perumal'

_publ_section_title
6'-Amino-3'-methyl-2-oxo-1'-phenyl-1',3a',4',7a'-tetrahydrospiro[1<i>H</i>-indole-3(2<i>H</i>),4'-pyrano[2,3-<i>d</i>]pyrazole]-5'-carbonitrile
_journal_coeditor_code LW2047
_journal_issue 1
_journal_name_full 'Acta Crystallographica Section E'
_journal_page_first o341
_journal_page_last o341
_journal_paper_doi 10.1107/S1600536807064926
_journal_volume 64
_journal_year 2008
_chemical_formula_iupac 'C21 H15 N5 O2'
_chemical_formula_moiety 'C21 H15 N5 O2'
_chemical_formula_sum 'C21 H15 N5 O2'
_chemical_formula_weight 369.38
_chemical_name_common 'Spiro indolone'
_chemical_name_systematic
;
6'-Amino-3'-methyl-2-oxo-1'-phenyl-1',3a',4',7a'-tetrahydro-
spiro[1<i>H</i>-indole-3(2H),4'-pyrano[2,3-d]pyrazole]-5'-carbonitrile
;
_space_group_IT_number 14
_symmetry_cell_setting monoclinic
_symmetry_space_group_name_Hall '-P 2ybc'
_symmetry_space_group_name_H-M 'P 1 21/c 1'
_atom_sites_solution_hydrogens geom
_atom_sites_solution_primary direct
_atom_sites_solution_secondary difmap
_audit_creation_method SHELXL-97
_cell_angle_alpha 90.00
_cell_angle_beta 98.7610(10)
_cell_angle_gamma 90.00
_cell_formula_units_Z 4
_cell_length_a 10.0370(3)
_cell_length_b 21.9705(6)
_cell_length_c 8.2325(2)
_cell_measurement_reflns_used 4485
_cell_measurement_temperature 293(2)
_cell_measurement_theta_max 28.36
_cell_measurement_theta_min 2.67
_cell_volume 1794.23(8)
_computing_cell_refinement 'SAINT (Bruker, 1999)'
_computing_data_collection 'APEX2 (Bruker, 2004)'
_computing_data_reduction 'SAINT (Bruker, 1999)'
_computing_molecular_graphics 'PLATON (Spek, 2003)'
_computing_publication_material
;
'SHELXL97 (Sheldrick, 1997) and PARST97 (Nardelli, 1995)'
;
_computing_structure_refinement 'SHELXL97 (Sheldrick, 1997)'
_computing_structure_solution 'SHELXS97 (Sheldrick, 1997)'
_diffrn_ambient_temperature 293(2)
_diffrn_measured_fraction_theta_full 0.971
_diffrn_measured_fraction_theta_max 0.975
_diffrn_measurement_device_type 'Bruker Kappa APEXII'
_diffrn_measurement_method '\w and \f scans'
_diffrn_radiation_monochromator graphite
_diffrn_radiation_source 'fine-focus sealed tube'
_diffrn_radiation_type MoK\a
_diffrn_radiation_wavelength 0.71073
_diffrn_reflns_av_R_equivalents 0.0276
_diffrn_reflns_av_sigmaI/netI 0.0224
_diffrn_reflns_limit_h_max 13
_diffrn_reflns_limit_h_min -13
_diffrn_reflns_limit_k_max 29
_diffrn_reflns_limit_k_min -29
_diffrn_reflns_limit_l_max 10
_diffrn_reflns_limit_l_min -10
_diffrn_reflns_number 21620
_diffrn_reflns_theta_full 25.00
_diffrn_reflns_theta_max 28.36
_diffrn_reflns_theta_min 2.67
_diffrn_standards_decay_% 0
_exptl_absorpt_coefficient_mu 0.092
_exptl_absorpt_correction_T_max 0.9818
_exptl_absorpt_correction_T_min 0.9782
_exptl_absorpt_correction_type multi-scan
_exptl_absorpt_process_details '(SAINT; Bruker, 1999)'
_exptl_crystal_colour colourless
_exptl_crystal_density_diffrn 1.367
_exptl_crystal_density_method 'not measured'
_exptl_crystal_description cubic
_exptl_crystal_F_000 768
_exptl_crystal_size_max 0.24
_exptl_crystal_size_mid 0.21
_exptl_crystal_size_min 0.20
_refine_diff_density_max 0.239
_refine_diff_density_min -0.171
_refine_ls_extinction_coef 0.0028(11)
_refine_ls_extinction_expression Fc^*^=kFc[1+0.001xFc^2^\l^3^/sin(2\q)]^-1/4^
_refine_ls_extinction_method SHELXL97
_refine_ls_goodness_of_fit_ref 1.023
_refine_ls_hydrogen_treatment constr
_refine_ls_matrix_type full
_refine_ls_number_parameters 254
_refine_ls_number_reflns 4485
_refine_ls_number_restraints 0
_refine_ls_restrained_S_all 1.023
_refine_ls_R_factor_all 0.0622
_refine_ls_R_factor_gt 0.0413
_refine_ls_shift/su_max 0.000
_refine_ls_shift/su_mean 0.000
_refine_ls_structure_factor_coef Fsqd
_refine_ls_weighting_details 'w=1/[\s^2^(Fo^2^)+(0.0549P)^2^+0.3722P] where P=(Fo^2^+2Fc^2^)/3'
_refine_ls_weighting_scheme calc
_refine_ls_wR_factor_gt 0.1055
_refine_ls_wR_factor_ref 0.1182
_reflns_number_gt 3277
_reflns_number_total 4485
_reflns_threshold_expression >2sigma(I)
_cod_data_source_file lw2047.cif
_cod_data_source_block I
_cod_depositor_comments
;
The following automatic conversions were performed:
'_symmetry_cell_setting' value 'Monoclinic' changed to 'monoclinic'
according to '/home/saulius/struct/CIF-dictionaries/cif_core.dic'
dictionary named 'cif_core.dic' version 2.4.1 from 2010-06-29.

Automatic conversion script
Id: cif_fix_enum 1527 2010-12-29 10:47:43Z saulius 

The following automatic conversions were performed:

'_symmetry_cell_setting' value 'Monoclinic' changed to 'monoclinic'
according to /home/saulius/struct/CIF-dictionaries/cif_core.dic
dictionary named 'cif_core.dic' version 2.4.1 from 2010-06-29.

Automatic conversion script
Id: cif_fix_values 1715 2011-07-08 13:25:40Z adriana 

The following automatic conversions were performed:

'_refine_ls_weighting_scheme' value 'calc
w=1/[\s^2^(Fo^2^)+(0.0549P)^2^+0.3722P] where P=(Fo^2^+2Fc^2^)/3' was
changed to 'calc'. New tag '_refine_ls_weighting_details' was
created. The value of the new tag was set to
'w=1/[\s^2^(Fo^2^)+(0.0549P)^2^+0.3722P] where P=(Fo^2^+2Fc^2^)/3'.

Automatic conversion script
Id: cif_fix_values 3143 2015-03-26 13:38:13Z robertas 
;
_cod_original_sg_symbol_Hall -P2ybc
_cod_original_sg_symbol_H-M 'P 21/c'
_cod_database_code 2217193
_cod_database_fobs_code 2217193

loop_
_symmetry_equiv_pos_as_xyz
'x, y, z'
'-x, y+1/2, -z+1/2'
'-x, -y, -z'
'x, -y-1/2, z-1/2'

loop_
_atom_site_type_symbol
_atom_site_label
_atom_site_fract_x
_atom_site_fract_y
_atom_site_fract_z
_atom_site_U_iso_or_equiv
_atom_site_adp_type
_atom_site_calc_flag
_atom_site_refinement_flags
_atom_site_occupancy
N N1 0.94447(12) 0.45685(6) 0.30510(15) 0.0484(3) Uani d . 1
H H1 1.0221 0.4718 0.3436 0.058 Uiso calc R 1
N N2 0.63637(18) 0.56417(7) 0.0884(2) 0.0705(4) Uani d . 1
N N3 0.37828(13) 0.49908(6) 0.28737(17) 0.0560(4) Uani d . 1
H H3A 0.3820 0.5318 0.2309 0.067 Uiso calc R 1
H H3B 0.3071 0.4910 0.3298 0.067 Uiso calc R 1
N N4 0.53791(11) 0.31470(5) 0.49407(14) 0.0416(3) Uani d . 1
N N5 0.65120(12) 0.27975(6) 0.49024(16) 0.0467(3) Uani d . 1
O O1 0.83478(10) 0.47928(5) 0.52173(12) 0.0524(3) Uani d . 1
O O2 0.45453(9) 0.41161(4) 0.40050(12) 0.0434(2) Uani d . 1
C C1 0.71934(12) 0.42403(6) 0.27907(15) 0.0354(3) Uani d . 1
C C2 0.83874(13) 0.45672(6) 0.38640(16) 0.0400(3) Uani d . 1
C C3 0.91361(14) 0.42960(6) 0.14910(17) 0.0423(3) Uani d . 1
C C4 0.99616(17) 0.42282(8) 0.0305(2) 0.0555(4) Uani d . 1
H H4 1.0852 0.4360 0.0477 0.067 Uiso calc R 1
C C5 0.9396(2) 0.39532(8) -0.1154(2) 0.0611(5) Uani d . 1
H H5 0.9915 0.3907 -0.1991 0.073 Uiso calc R 1
C C6 0.80860(19) 0.37474(7) -0.13958(19) 0.0567(4) Uani d . 1
H H6 0.7738 0.3561 -0.2384 0.068 Uiso calc R 1
C C7 0.72765(16) 0.38144(6) -0.01793(17) 0.0459(3) Uani d . 1
H H7 0.6393 0.3673 -0.0339 0.055 Uiso calc R 1
C C8 0.78159(14) 0.40946(6) 0.12661(16) 0.0375(3) Uani d . 1
C C9 0.60089(13) 0.46759(6) 0.24995(16) 0.0374(3) Uani d . 1
C C10 0.48299(14) 0.46081(6) 0.30913(16) 0.0392(3) Uani d . 1
C C11 0.55303(12) 0.36842(6) 0.41973(16) 0.0366(3) Uani d . 1
C C12 0.73234(14) 0.31320(6) 0.41359(17) 0.0418(3) Uani d . 1
C C13 0.67407(12) 0.37005(6) 0.36648(15) 0.0359(3) Uani d . 1
C C14 0.61894(15) 0.52139(7) 0.16089(18) 0.0445(3) Uani d . 1
C C15 0.42476(13) 0.28945(7) 0.55574(16) 0.0414(3) Uani d . 1
C C16 0.33155(19) 0.32592(8) 0.6121(2) 0.0658(5) Uani d . 1
H H16 0.3417 0.3680 0.6131 0.079 Uiso calc R 1
C C17 0.2218(2) 0.29945(10) 0.6676(3) 0.0811(6) Uani d . 1
H H17 0.1579 0.3241 0.7058 0.097 Uiso calc R 1
C C18 0.20561(18) 0.23795(9) 0.6674(2) 0.0682(5) Uani d . 1
H H18 0.1310 0.2207 0.7042 0.082 Uiso calc R 1
C C19 0.29922(18) 0.20212(9) 0.6129(2) 0.0669(5) Uani d . 1
H H19 0.2893 0.1600 0.6138 0.080 Uiso calc R 1
C C20 0.40913(17) 0.22731(7) 0.5562(2) 0.0580(4) Uani d . 1
H H20 0.4726 0.2023 0.5183 0.070 Uiso calc R 1
C C21 0.86622(16) 0.28962(8) 0.3862(2) 0.0615(5) Uani d . 1
H H21A 0.8791 0.2494 0.4314 0.092 Uiso calc R 1
H H21B 0.9359 0.3160 0.4391 0.092 Uiso calc R 1
H H21C 0.8699 0.2883 0.2704 0.092 Uiso calc R 1

loop_
_atom_site_aniso_label
_atom_site_aniso_U_11
_atom_site_aniso_U_22
_atom_site_aniso_U_33
_atom_site_aniso_U_12
_atom_site_aniso_U_13
_atom_site_aniso_U_23
N1 0.0335(6) 0.0648(8) 0.0489(7) -0.0131(6) 0.0126(5) -0.0126(6)
N2 0.0949(12) 0.0515(8) 0.0673(9) -0.0072(8) 0.0194(8) 0.0063(7)
N3 0.0533(8) 0.0583(8) 0.0608(8) 0.0199(6) 0.0225(6) 0.0096(6)
N4 0.0356(6) 0.0435(6) 0.0475(6) -0.0009(5) 0.0122(5) 0.0011(5)
N5 0.0378(6) 0.0464(7) 0.0569(7) 0.0024(5) 0.0108(5) 0.0051(6)
O1 0.0406(5) 0.0763(7) 0.0418(5) -0.0155(5) 0.0111(4) -0.0182(5)
O2 0.0358(5) 0.0462(5) 0.0508(6) 0.0044(4) 0.0146(4) 0.0022(4)
C1 0.0312(6) 0.0404(7) 0.0349(6) -0.0042(5) 0.0063(5) -0.0047(5)
C2 0.0334(7) 0.0466(7) 0.0407(7) -0.0057(6) 0.0082(5) -0.0040(6)
C3 0.0418(7) 0.0423(7) 0.0455(7) 0.0001(6) 0.0150(6) -0.0029(6)
C4 0.0509(9) 0.0594(9) 0.0623(10) 0.0043(7) 0.0280(8) -0.0017(8)
C5 0.0773(12) 0.0601(10) 0.0535(9) 0.0170(9) 0.0338(9) -0.0017(8)
C6 0.0802(12) 0.0495(9) 0.0418(8) 0.0128(8) 0.0140(8) -0.0073(6)
C7 0.0544(9) 0.0417(7) 0.0412(7) 0.0015(6) 0.0064(6) -0.0050(6)
C8 0.0409(7) 0.0358(6) 0.0374(7) 0.0009(5) 0.0109(5) -0.0007(5)
C9 0.0381(7) 0.0375(7) 0.0367(6) -0.0006(5) 0.0057(5) -0.0046(5)
C10 0.0398(7) 0.0416(7) 0.0363(7) 0.0029(6) 0.0060(5) -0.0044(5)
C11 0.0320(6) 0.0400(7) 0.0382(7) -0.0002(5) 0.0066(5) -0.0029(5)
C12 0.0342(7) 0.0445(7) 0.0469(8) 0.0000(6) 0.0063(6) 0.0001(6)
C13 0.0299(6) 0.0413(7) 0.0364(6) -0.0033(5) 0.0047(5) -0.0028(5)
C14 0.0482(8) 0.0430(8) 0.0429(7) -0.0006(6) 0.0086(6) -0.0049(6)
C15 0.0366(7) 0.0502(8) 0.0388(7) -0.0049(6) 0.0099(5) -0.0001(6)
C16 0.0685(11) 0.0557(10) 0.0830(13) -0.0057(8) 0.0431(10) -0.0117(9)
C17 0.0702(12) 0.0807(14) 0.1060(16) 0.0021(10) 0.0569(12) -0.0063(12)
C18 0.0531(10) 0.0820(13) 0.0748(12) -0.0128(9) 0.0268(9) 0.0111(10)
C19 0.0603(11) 0.0599(10) 0.0837(13) -0.0114(9) 0.0218(9) 0.0131(9)
C20 0.0517(9) 0.0494(9) 0.0772(11) 0.0013(7) 0.0237(8) 0.0091(8)
C21 0.0414(8) 0.0590(10) 0.0872(13) 0.0085(7) 0.0196(8) 0.0120(9)

loop_
_atom_type_symbol
_atom_type_description
_atom_type_scat_dispersion_real
_atom_type_scat_dispersion_imag
_atom_type_scat_source
C C 0.0033 0.0016 'International Tables Vol C Tables 4.2.6.8 and 6.1.1.4'
H H 0.0000 0.0000 'International Tables Vol C Tables 4.2.6.8 and 6.1.1.4'
N N 0.0061 0.0033 'International Tables Vol C Tables 4.2.6.8 and 6.1.1.4'
O O 0.0106 0.0060 'International Tables Vol C Tables 4.2.6.8 and 6.1.1.4'

loop_
_geom_angle_atom_site_label_1
_geom_angle_atom_site_label_2
_geom_angle_atom_site_label_3
_geom_angle
_geom_angle_publ_flag
C2 N1 C3 111.98(11) ?
C2 N1 H1 124.0 ?
C3 N1 H1 124.0 ?
C10 N3 H3A 120.0 ?
C10 N3 H3B 120.0 ?
H3A N3 H3B 120.0 ?
C11 N4 N5 109.11(10) ?
C11 N4 C15 130.78(11) ?
N5 N4 C15 119.80(11) ?
C12 N5 N4 105.73(11) ?
C11 O2 C10 113.87(10) y
C13 C1 C9 106.77(10) y
C13 C1 C8 115.12(11) ?
C9 C1 C8 114.43(11) ?
C13 C1 C2 111.00(11) y
C9 C1 C2 108.46(10) y
C8 C1 C2 100.88(10) y
O1 C2 N1 126.29(13) ?
O1 C2 C1 125.13(11) ?
N1 C2 C1 108.58(11) ?
C4 C3 C8 122.46(14) ?
C4 C3 N1 128.18(14) ?
C8 C3 N1 109.36(11) ?
C3 C4 C5 116.65(16) ?
C3 C4 H4 121.7 ?
C5 C4 H4 121.7 ?
C6 C5 C4 121.65(14) ?
C6 C5 H5 119.2 ?
C4 C5 H5 119.2 ?
C5 C6 C7 120.77(15) ?
C5 C6 H6 119.6 ?
C7 C6 H6 119.6 ?
C8 C7 C6 118.32(15) ?
C8 C7 H7 120.8 ?
C6 C7 H7 120.8 ?
C7 C8 C3 120.14(12) ?
C7 C8 C1 130.69(12) ?
C3 C8 C1 109.17(11) ?
C10 C9 C14 117.73(12) ?
C10 C9 C1 125.48(12) ?
C14 C9 C1 116.69(11) ?
N3 C10 C9 126.49(13) ?
N3 C10 O2 110.13(12) ?
C9 C10 O2 123.38(12) ?
N4 C11 C13 109.79(11) ?
N4 C11 O2 122.18(11) ?
C13 C11 O2 127.99(12) ?
N5 C12 C13 111.30(12) ?
N5 C12 C21 120.88(13) ?
C13 C12 C21 127.82(13) y
C11 C13 C12 104.06(11) ?
C11 C13 C1 122.07(12) ?
C12 C13 C1 133.86(11) y
N2 C14 C9 178.35(17) y
C16 C15 C20 119.84(14) ?
C16 C15 N4 121.12(14) ?
C20 C15 N4 119.03(13) ?
C15 C16 C17 119.13(17) ?
C15 C16 H16 120.4 ?
C17 C16 H16 120.4 ?
C18 C17 C16 121.16(17) ?
C18 C17 H17 119.4 ?
C16 C17 H17 119.4 ?
C19 C18 C17 119.31(16) ?
C19 C18 H18 120.3 ?
C17 C18 H18 120.3 ?
C18 C19 C20 120.70(17) ?
C18 C19 H19 119.6 ?
C20 C19 H19 119.6 ?
C15 C20 C19 119.85(16) ?
C15 C20 H20 120.1 ?
C19 C20 H20 120.1 ?
C12 C21 H21A 109.5 ?
C12 C21 H21B 109.5 ?
H21A C21 H21B 109.5 ?
C12 C21 H21C 109.5 ?
H21A C21 H21C 109.5 ?
H21B C21 H21C 109.5 ?

loop_
_geom_bond_atom_site_label_1
_geom_bond_atom_site_label_2
_geom_bond_distance
_geom_bond_publ_flag
N1 C2 1.3381(17) y
N1 C3 1.4081(18) y
N1 H1 0.8600 ?
N2 C14 1.141(2) y
N3 C10 1.3366(18) ?
N3 H3A 0.8600 ?
N3 H3B 0.8600 ?
N4 C11 1.3488(17) ?
N4 N5 1.3764(16) ?
N4 C15 1.4251(16) ?
N5 C12 1.3258(17) ?
O1 C2 1.2255(16) y
O2 C11 1.3620(15) y
O2 C10 1.3716(16) y
C1 C13 1.4935(18) y
C1 C9 1.5166(18) y
C1 C8 1.5189(17) y
C1 C2 1.5525(18) y
C3 C4 1.3813(19) ?
C3 C8 1.3824(19) ?
C4 C5 1.387(2) ?
C4 H4 0.9300 ?
C5 C6 1.376(3) ?
C5 H5 0.9300 ?
C6 C7 1.390(2) ?
C6 H6 0.9300 ?
C7 C8 1.3754(19) ?
C7 H7 0.9300 ?
C9 C10 1.3548(18) ?
C9 C14 1.417(2) y
C11 C13 1.3534(17) ?
C12 C13 1.4084(19) ?
C12 C21 1.489(2) ?
C15 C16 1.366(2) ?
C15 C20 1.374(2) ?
C16 C17 1.384(2) ?
C16 H16 0.9300 ?
C17 C18 1.361(3) ?
C17 H17 0.9300 ?
C18 C19 1.353(3) ?
C18 H18 0.9300 ?
C19 C20 1.378(2) ?
C19 H19 0.9300 ?
C20 H20 0.9300 ?
C21 H21A 0.9600 ?
C21 H21B 0.9600 ?
C21 H21C 0.9600 ?

loop_
_geom_hbond_atom_site_label_D
_geom_hbond_atom_site_label_H
_geom_hbond_atom_site_label_A
_geom_hbond_site_symmetry_A
_geom_hbond_distance_DH
_geom_hbond_distance_HA
_geom_hbond_distance_DA
_geom_hbond_angle_DHA
_geom_hbond_publ_flag
C16 H16 O2 1_555 0.93 2.42 2.959(2) 117 y
N1 H1 O1 3_766 0.86 1.99 2.819(2) 161 y
N3 H3B O1 3_666 0.86 2.12 2.8800(10) 148 y
C6 H6 Cg 1_544 0.92 2.85 3.771(3) 173 y

loop_
_geom_torsion_atom_site_label_1
_geom_torsion_atom_site_label_2
_geom_torsion_atom_site_label_3
_geom_torsion_atom_site_label_4
_geom_torsion
_geom_torsion_publ_flag
C11 N4 N5 C12 0.01(15) ?
C15 N4 N5 C12 174.29(12) ?
C3 N1 C2 O1 -177.13(15) ?
C3 N1 C2 C1 1.82(17) ?
C13 C1 C2 O1 -60.38(18) ?
C9 C1 C2 O1 56.62(18) ?
C8 C1 C2 O1 177.16(14) ?
C13 C1 C2 N1 120.66(12) ?
C9 C1 C2 N1 -122.35(12) ?
C8 C1 C2 N1 -1.81(15) ?
C2 N1 C3 C4 178.50(15) ?
C2 N1 C3 C8 -1.03(18) ?
C8 C3 C4 C5 0.9(2) ?
N1 C3 C4 C5 -178.53(15) ?
C3 C4 C5 C6 -1.3(3) ?
C4 C5 C6 C7 0.6(3) ?
C5 C6 C7 C8 0.4(2) ?
C6 C7 C8 C3 -0.7(2) ?
C6 C7 C8 C1 179.10(14) ?
C4 C3 C8 C7 0.0(2) ?
N1 C3 C8 C7 179.58(13) ?
C4 C3 C8 C1 -179.81(14) ?
N1 C3 C8 C1 -0.25(16) ?
C13 C1 C8 C7 61.85(19) ?
C9 C1 C8 C7 -62.41(18) ?
C2 C1 C8 C7 -178.61(14) ?
C13 C1 C8 C3 -118.34(13) ?
C9 C1 C8 C3 117.40(13) ?
C2 C1 C8 C3 1.21(14) ?
C13 C1 C9 C10 6.56(17) ?
C8 C1 C9 C10 135.16(13) ?
C2 C1 C9 C10 -113.12(14) ?
C13 C1 C9 C14 -177.13(11) ?
C8 C1 C9 C14 -48.53(16) ?
C2 C1 C9 C14 63.20(14) ?
C14 C9 C10 N3 2.5(2) ?
C1 C9 C10 N3 178.78(13) ?
C14 C9 C10 O2 -178.36(12) ?
C1 C9 C10 O2 -2.1(2) ?
C11 O2 C10 N3 176.12(11) y
C11 O2 C10 C9 -3.13(18) ?
N5 N4 C11 C13 -0.03(15) ?
C15 N4 C11 C13 -173.48(13) ?
N5 N4 C11 O2 177.86(11) ?
C15 N4 C11 O2 4.4(2) ?
C10 O2 C11 N4 -174.36(12) ?
C10 O2 C11 C13 3.11(19) ?
N4 N5 C12 C13 0.02(16) ?
N4 N5 C12 C21 -179.85(14) ?
N4 C11 C13 C12 0.04(15) ?
O2 C11 C13 C12 -177.69(13) ?
N4 C11 C13 C1 180.00(11) ?
O2 C11 C13 C1 2.3(2) ?
N5 C12 C13 C11 -0.03(16) ?
C21 C12 C13 C11 179.83(15) ?
N5 C12 C13 C1 -179.99(13) ?
C21 C12 C13 C1 -0.1(3) ?
C9 C1 C13 C11 -6.46(16) ?
C8 C1 C13 C11 -134.66(13) ?
C2 C1 C13 C11 111.56(14) ?
C9 C1 C13 C12 173.49(14) ?
C8 C1 C13 C12 45.3(2) ?
C2 C1 C13 C12 -68.48(18) ?
C10 C9 C14 N2 -18E1(10) ?
C1 C9 C14 N2 8(6) ?
C11 N4 C15 C16 -29.0(2) ?
N5 N4 C15 C16 158.13(15) ?
C11 N4 C15 C20 150.19(16) ?
N5 N4 C15 C20 -22.7(2) ?
C20 C15 C16 C17 -0.5(3) ?
N4 C15 C16 C17 178.65(17) ?
C15 C16 C17 C18 0.2(3) ?
C16 C17 C18 C19 0.5(4) ?
C17 C18 C19 C20 -0.8(3) ?
C16 C15 C20 C19 0.2(3) ?
N4 C15 C20 C19 -178.97(15) ?
C18 C19 C20 C15 0.5(3) ?

loop_
_cod_related_entry_id
_cod_related_entry_database
_cod_related_entry_code
1 ChemSpider 2135267
